data_7051700
loop_
_publ_author_name
'Oms, Olivier'
'Norel, Lucie'
'Chamoreau, Lise-Marie'
'Rousseli\`ere, H\'el\`ene'
'Train, Cyrille'

_publ_section_title
;
 Conformation and crystal packing sensitivity to substitution of
 thioxo- and oxo-tetrazane derivatives
;
_journal_issue 8
_journal_name_full 'New Journal of Chemistry'
_journal_page_first 1663
_journal_paper_doi 10.1039/b902225b
_journal_volume 33
_journal_year 2009
_chemical_formula_moiety 'C10 H14 N4 O2'
_chemical_formula_sum 'C10 H14 N4 O2'
_chemical_formula_weight 222.25
_chemical_name_systematic
;
?
;
_space_group_IT_number 9
_symmetry_cell_setting monoclinic
_symmetry_Int_Tables_number 9
_symmetry_space_group_name_Hall 'C -2yc'
_symmetry_space_group_name_H-M 'C 1 c 1'
_atom_sites_solution_hydrogens mixed
_atom_sites_solution_primary direct
_atom_sites_solution_secondary difmap
_audit_creation_method SHELXL-97
_cell_angle_alpha 90.00
_cell_angle_beta 103.276(13)
_cell_angle_gamma 90.00
_cell_formula_units_Z 4
_cell_length_a 5.3123(8)
_cell_length_b 23.048(3)
_cell_length_c 9.1244(14)
_cell_measurement_reflns_used 46
_cell_measurement_temperature 200(2)
_cell_measurement_theta_max 19.5
_cell_measurement_theta_min 4.9
_cell_volume 1087.3(3)
_computing_cell_refinement 'Dirax/lsq (Duisenberg & Schreurs, 1989-2000)'
_computing_data_collection 'Collect (Nonius BV, 1997-2000)'
_computing_data_reduction 'EvalCCD (Duisenberg & Schreurs 1990-2000)'
_computing_molecular_graphics 'DIAMOND (Brandenburg, 1999)'
_computing_publication_material 'WinGX publication routines (Farrugia, 1999)'
_computing_structure_refinement 'SHELXL-97 (Sheldrick, 1997)'
_computing_structure_solution 'SIR92 (Giacovazzo et al, 1993)'
_diffrn_ambient_temperature 200(2)
_diffrn_detector_area_resol_mean 9
_diffrn_measured_fraction_theta_full 0.992
_diffrn_measured_fraction_theta_max 0.992
_diffrn_measurement_device_type KappaCCD
_diffrn_measurement_method 'CCD rotation images, thick slices'
_diffrn_radiation_monochromator graphite
_diffrn_radiation_source 'fine-focus sealed tube'
_diffrn_radiation_type MoK\a
_diffrn_radiation_wavelength 0.71073
_diffrn_reflns_av_R_equivalents 0.0479
_diffrn_reflns_av_sigmaI/netI 0.0578
_diffrn_reflns_limit_h_max 6
_diffrn_reflns_limit_h_min -7
_diffrn_reflns_limit_k_max 30
_diffrn_reflns_limit_k_min -32
_diffrn_reflns_limit_l_max 12
_diffrn_reflns_limit_l_min -12
_diffrn_reflns_number 5680
_diffrn_reflns_theta_full 29.99
_diffrn_reflns_theta_max 29.99
_diffrn_reflns_theta_min 3.54
_diffrn_standards_decay_% 0
_diffrn_standards_number 0
_exptl_absorpt_coefficient_mu 0.098
_exptl_absorpt_correction_T_max 0.996
_exptl_absorpt_correction_T_min 0.755
_exptl_absorpt_correction_type multi-scan
_exptl_absorpt_process_details
;
R.H. Blessing, Acta Cryst. (1995), A51, 33-38
;
_exptl_crystal_colour colorless
_exptl_crystal_density_diffrn 1.358
_exptl_crystal_density_method 'not measured'
_exptl_crystal_description plate-like
_exptl_crystal_F_000 472
_exptl_crystal_size_max 0.24
_exptl_crystal_size_mid 0.24
_exptl_crystal_size_min 0.04
_refine_diff_density_max 0.239
_refine_diff_density_min -0.191
_refine_diff_density_rms 0.048
_refine_ls_abs_structure_details 'Flack H D (1983), Acta Cryst. A39, 876-881'
_refine_ls_extinction_method none
_refine_ls_goodness_of_fit_ref 1.036
_refine_ls_hydrogen_treatment constr
_refine_ls_matrix_type full
_refine_ls_number_parameters 147
_refine_ls_number_reflns 1584
_refine_ls_number_restraints 2
_refine_ls_restrained_S_all 1.035
_refine_ls_R_factor_all 0.0871
_refine_ls_R_factor_gt 0.0459
_refine_ls_shift/su_max 0.000
_refine_ls_shift/su_mean 0.000
_refine_ls_structure_factor_coef Fsqd
_refine_ls_weighting_details 'calc w=1/[\s^2^(Fo^2^)+(0.0586P)^2^+0.0000P] where P=(Fo^2^+2Fc^2^)/3'
_refine_ls_weighting_scheme calc
_refine_ls_wR_factor_gt 0.0932
_refine_ls_wR_factor_ref 0.1086
_reflns_number_gt 1096
_reflns_number_total 1584
_reflns_threshold_expression >2sigma(I)
_cod_data_source_file b902225b.txt
_cod_data_source_block ln505b
_cod_original_sg_symbol_H-M 'C c'
_cod_database_code 7051700

loop_
_symmetry_equiv_pos_as_xyz
'x, y, z'
'x, -y, z+1/2'
'x+1/2, y+1/2, z'
'x+1/2, -y+1/2, z+1/2'

loop_
_atom_site_label
_atom_site_type_symbol
_atom_site_fract_x
_atom_site_fract_y
_atom_site_fract_z
_atom_site_U_iso_or_equiv
_atom_site_adp_type
_atom_site_occupancy
_atom_site_symmetry_multiplicity
_atom_site_calc_flag
_atom_site_refinement_flags
_atom_site_disorder_assembly
_atom_site_disorder_group
O1 O 0.3010(3) 0.30311(8) 0.3413(2) 0.0317(4) Uani 1 1 d . . .
O2 O 0.5382(4) 0.32746(10) -0.1693(2) 0.0482(6) Uani 1 1 d . . .
H2B H 0.6355 0.3138 -0.1087 0.058 Uiso 1 1 d R . .
N1 N 0.7801(4) 0.30489(9) 0.1210(2) 0.0295(5) Uani 1 1 d . . .
H1A H 0.9513 0.2884 0.1714 0.035 Uiso 1 1 d R . .
N2 N 0.5769(4) 0.28433(9) 0.1889(2) 0.0265(5) Uani 1 1 d . . .
N3 N 0.6548(4) 0.36146(9) 0.3620(2) 0.0279(5) Uani 1 1 d . . .
N4 N 0.8458(4) 0.38728(10) 0.2915(3) 0.0341(5) Uani 1 1 d . . .
H4A H 1.0076 0.3711 0.3334 0.041 Uiso 1 1 d R . .
C1 C 0.5017(4) 0.31615(11) 0.2988(3) 0.0236(5) Uani 1 1 d . . .
C2 C 0.7964(5) 0.36870(12) 0.1340(3) 0.0318(6) Uani 1 1 d . . .
H2A H 0.9519 0.3792 0.1012 0.038 Uiso 1 1 d R . .
C3 C 0.5531(5) 0.39689(12) 0.0371(3) 0.0318(6) Uani 1 1 d . . .
C4 C 0.4377(5) 0.44564(12) 0.0856(4) 0.0348(6) Uani 1 1 d . . .
H4 H 0.5098 0.4610 0.1801 0.042 Uiso 1 1 calc R . .
C5 C 0.2182(6) 0.47191(13) -0.0029(4) 0.0393(7) Uani 1 1 d . . .
H5 H 0.1460 0.5043 0.0323 0.047 Uiso 1 1 calc R . .
C6 C 0.1090(6) 0.44915(14) -0.1439(4) 0.0458(8) Uani 1 1 d . . .
H6 H -0.0384 0.4661 -0.2035 0.055 Uiso 1 1 calc R . .
C7 C 0.2203(6) 0.40094(15) -0.1961(4) 0.0449(7) Uani 1 1 d . . .
H7 H 0.1470 0.3862 -0.2913 0.054 Uiso 1 1 calc R . .
C8 C 0.4397(5) 0.37428(13) -0.1084(3) 0.0357(7) Uani 1 1 d . . .
C9 C 0.4062(6) 0.24120(14) 0.1018(3) 0.0395(7) Uani 1 1 d . . .
H9A H 0.3293 0.2184 0.1680 0.059 Uiso 1 1 calc R . .
H9B H 0.5037 0.2164 0.0508 0.059 Uiso 1 1 calc R . .
H9C H 0.2727 0.2603 0.0290 0.059 Uiso 1 1 calc R . .
C10 C 0.5718(6) 0.39842(14) 0.4725(4) 0.0425(8) Uani 1 1 d . . .
H10A H 0.4238 0.4207 0.4233 0.064 Uiso 1 1 calc R . .
H10B H 0.7100 0.4242 0.5176 0.064 Uiso 1 1 calc R . .
H10C H 0.5271 0.3746 0.5491 0.064 Uiso 1 1 calc R . .

loop_
_atom_site_aniso_label
_atom_site_aniso_U_11
_atom_site_aniso_U_22
_atom_site_aniso_U_33
_atom_site_aniso_U_23
_atom_site_aniso_U_13
_atom_site_aniso_U_12
O1 0.0279(10) 0.0450(11) 0.0253(10) 0.0001(8) 0.0122(7) 0.0010(8)
O2 0.0577(13) 0.0648(16) 0.0234(11) 0.0018(10) 0.0124(9) 0.0180(11)
N1 0.0243(11) 0.0396(12) 0.0282(12) -0.0024(10) 0.0136(8) -0.0004(10)
N2 0.0259(11) 0.0324(11) 0.0234(11) -0.0023(9) 0.0100(8) -0.0026(9)
N3 0.0280(11) 0.0326(12) 0.0247(11) -0.0035(9) 0.0092(9) 0.0007(9)
N4 0.0247(12) 0.0428(13) 0.0343(13) -0.0021(11) 0.0058(9) -0.0062(10)
C1 0.0196(12) 0.0303(13) 0.0207(12) 0.0045(10) 0.0045(9) 0.0047(10)
C2 0.0259(12) 0.0416(16) 0.0304(14) -0.0008(12) 0.0117(10) -0.0051(11)
C3 0.0330(14) 0.0337(14) 0.0318(15) 0.0063(11) 0.0133(11) -0.0064(11)
C4 0.0419(15) 0.0279(14) 0.0357(15) 0.0010(11) 0.0108(12) -0.0069(12)
C5 0.0484(17) 0.0299(14) 0.0425(18) 0.0098(13) 0.0167(14) 0.0005(13)
C6 0.0454(17) 0.0509(18) 0.0407(18) 0.0154(15) 0.0089(14) 0.0086(15)
C7 0.0487(17) 0.0605(19) 0.0251(14) 0.0050(14) 0.0079(12) 0.0064(15)
C8 0.0403(16) 0.0431(16) 0.0273(14) 0.0062(12) 0.0152(12) 0.0025(13)
C9 0.0461(16) 0.0389(17) 0.0369(17) -0.0093(12) 0.0163(13) -0.0090(13)
C10 0.0432(18) 0.0501(18) 0.0336(16) -0.0185(14) 0.0076(13) 0.0059(14)

loop_
_atom_type_symbol
_atom_type_description
_atom_type_scat_dispersion_real
_atom_type_scat_dispersion_imag
_atom_type_scat_source
C C 0.0033 0.0000 'International Tables Vol C Tables 4.2.6.8 and 6.1.1.4'
H H 0.0000 0.0000 'International Tables Vol C Tables 4.2.6.8 and 6.1.1.4'
N N 0.0061 0.0000 'International Tables Vol C Tables 4.2.6.8 and 6.1.1.4'
O O 0.0106 0.0000 'International Tables Vol C Tables 4.2.6.8 and 6.1.1.4'

loop_
_geom_angle_atom_site_label_1
_geom_angle_atom_site_label_2
_geom_angle_atom_site_label_3
_geom_angle
_geom_angle_site_symmetry_1
_geom_angle_site_symmetry_3
_geom_angle_publ_flag
C8 O2 H2B 107.4 . . ?
N2 N1 C2 109.16(19) . . ?
N2 N1 H1A 111.7 . . ?
C2 N1 H1A 108.2 . . ?
C1 N2 N1 120.67(19) . . ?
C1 N2 C9 121.0(2) . . ?
N1 N2 C9 115.1(2) . . ?
C1 N3 N4 122.4(2) . . ?
C1 N3 C10 119.4(2) . . ?
N4 N3 C10 114.8(2) . . ?
N3 N4 C2 109.26(19) . . ?
N3 N4 H4A 109.0 . . ?
C2 N4 H4A 103.0 . . ?
O1 C1 N3 121.2(2) . . ?
O1 C1 N2 120.6(2) . . ?
N3 C1 N2 118.1(2) . . ?
N4 C2 N1 111.4(2) . . ?
N4 C2 C3 112.3(2) . . ?
N1 C2 C3 110.5(2) . . ?
N4 C2 H2A 104.8 . . ?
N1 C2 H2A 105.1 . . ?
C3 C2 H2A 112.4 . . ?
C4 C3 C8 117.8(2) . . ?
C4 C3 C2 122.1(3) . . ?
C8 C3 C2 120.2(2) . . ?
C5 C4 C3 122.3(3) . . ?
C5 C4 H4 118.9 . . ?
C3 C4 H4 118.9 . . ?
C6 C5 C4 119.3(3) . . ?
C6 C5 H5 120.4 . . ?
C4 C5 H5 120.4 . . ?
C5 C6 C7 119.9(3) . . ?
C5 C6 H6 120.0 . . ?
C7 C6 H6 120.0 . . ?
C6 C7 C8 121.3(3) . . ?
C6 C7 H7 119.4 . . ?
C8 C7 H7 119.4 . . ?
O2 C8 C7 117.4(3) . . ?
O2 C8 C3 123.1(2) . . ?
C7 C8 C3 119.5(3) . . ?
N2 C9 H9A 109.5 . . ?
N2 C9 H9B 109.5 . . ?
H9A C9 H9B 109.5 . . ?
N2 C9 H9C 109.5 . . ?
H9A C9 H9C 109.5 . . ?
H9B C9 H9C 109.5 . . ?
N3 C10 H10A 109.5 . . ?
N3 C10 H10B 109.5 . . ?
H10A C10 H10B 109.5 . . ?
N3 C10 H10C 109.5 . . ?
H10A C10 H10C 109.5 . . ?
H10B C10 H10C 109.5 . . ?

loop_
_geom_bond_atom_site_label_1
_geom_bond_atom_site_label_2
_geom_bond_distance
_geom_bond_site_symmetry_2
_geom_bond_publ_flag
O1 C1 1.252(3) . ?
O2 C8 1.371(4) . ?
O2 H2B 0.7350 . ?
N1 N2 1.443(3) . ?
N1 C2 1.477(3) . ?
N1 H1A 0.9954 . ?
N2 C1 1.373(3) . ?
N2 C9 1.453(4) . ?
N3 C1 1.368(3) . ?
N3 N4 1.448(3) . ?
N3 C10 1.463(4) . ?
N4 C2 1.465(4) . ?
N4 H4A 0.9345 . ?
C2 C3 1.533(4) . ?
C2 H2A 0.9718 . ?
C3 C4 1.400(4) . ?
C3 C8 1.425(4) . ?
C4 C5 1.395(4) . ?
C4 H4 0.9300 . ?
C5 C6 1.387(5) . ?
C5 H5 0.9300 . ?
C6 C7 1.393(5) . ?
C6 H6 0.9300 . ?
C7 C8 1.396(4) . ?
C7 H7 0.9300 . ?
C9 H9A 0.9600 . ?
C9 H9B 0.9600 . ?
C9 H9C 0.9600 . ?
C10 H10A 0.9600 . ?
C10 H10B 0.9600 . ?
C10 H10C 0.9600 . ?

loop_
_cod_related_entry_id
_cod_related_entry_database
_cod_related_entry_code
1 ChemSpider 30652900
